data_4065957
loop_
_publ_author_name
'Naeem, Saira'
'White, Andrew J. P.'
'Hogarth, Graeme'
'Wilton-Ely, James D. E. T.'

_publ_section_title
;
 Multifunctional Dithiocarbamates: Synthesis and Ring-Closing Metathesis
 of Diallyldithiocarbamate Complexes
;
_journal_issue 11
_journal_name_full Organometallics
_journal_page_first 2547
_journal_paper_doi 10.1021/om1002123
_journal_volume 29
_journal_year 2010
_chemical_formula_moiety 'C53 H49 N O P2 Ru S2, C H2 Cl2'
_chemical_formula_sum 'C54 H51 Cl2 N O P2 Ru S2'
_chemical_formula_weight 1027.99
_chemical_name_systematic
; 
 ? 
;
_space_group_IT_number 2
_symmetry_cell_setting triclinic
_symmetry_space_group_name_Hall '-P 1'
_symmetry_space_group_name_H-M 'P -1'
_atom_sites_solution_hydrogens geom
_atom_sites_solution_primary direct
_atom_sites_solution_secondary difmap
_audit_creation_method SHELXL-97
_cell_angle_alpha 109.806(3)
_cell_angle_beta 109.393(3)
_cell_angle_gamma 93.684(2)
_cell_formula_units_Z 2
_cell_length_a 11.9308(4)
_cell_length_b 13.4909(4)
_cell_length_c 17.5672(5)
_cell_measurement_reflns_used 14885
_cell_measurement_temperature 173(2)
_cell_measurement_theta_max 72.3235
_cell_measurement_theta_min 2.8861
_cell_volume 2459.09(15)
_computing_cell_refinement 'CrysAlis RED, Oxford Diffraction Ltd'
_computing_data_collection 'CrysAlis CCD, Oxford Diffraction Ltd'
_computing_data_reduction 'CrysAlis RED, Oxford Diffraction Ltd'
_computing_molecular_graphics 'Bruker SHELXTL'
_computing_publication_material 'Bruker SHELXTL'
_computing_structure_refinement 'SHELXL-97 (Sheldrick, 1997)'
_computing_structure_solution 'SHELXS-97 (Sheldrick, 1990)'
_diffrn_ambient_temperature 173(2)
_diffrn_detector_area_resol_mean 8.2556
_diffrn_measured_fraction_theta_full 0.987
_diffrn_measured_fraction_theta_max 0.981
_diffrn_measurement_device_type 'OD Xcalibur PX Ultra'
_diffrn_measurement_method 'omega scans'
_diffrn_radiation_monochromator graphite
_diffrn_radiation_source 'Enhance Ultra (Cu) X-ray Source'
_diffrn_radiation_type CuK\a
_diffrn_radiation_wavelength 1.54184
_diffrn_reflns_av_R_equivalents 0.0268
_diffrn_reflns_av_sigmaI/netI 0.0334
_diffrn_reflns_limit_h_max 14
_diffrn_reflns_limit_h_min -14
_diffrn_reflns_limit_k_max 16
_diffrn_reflns_limit_k_min -16
_diffrn_reflns_limit_l_max 18
_diffrn_reflns_limit_l_min -21
_diffrn_reflns_number 21587
_diffrn_reflns_theta_full 72.00
_diffrn_reflns_theta_max 72.50
_diffrn_reflns_theta_min 2.89
_diffrn_standards_number 0
_exptl_absorpt_coefficient_mu 5.290
_exptl_absorpt_correction_T_max 0.896
_exptl_absorpt_correction_T_min 0.552
_exptl_absorpt_correction_type analytical
_exptl_absorpt_process_details
; 
CrysAlisPro, Oxford Diffraction Ltd., 
Version 1.171.33.41 (release 06-05-2009 CrysAlis171 .NET) 
(compiled May  6 2009,17:20:42) 
Analytical numeric absorption correction using a multifaceted crystal 
model based on expressions derived by R.C. Clark & J.S. Reid. 
(Clark, R. C. & Reid, J. S. (1995). Acta Cryst. A51, 887-897) 
;
_exptl_crystal_colour 'Pale yellow'
_exptl_crystal_density_diffrn 1.388
_exptl_crystal_density_method 'not measured'
_exptl_crystal_description needles
_exptl_crystal_F_000 1060
_exptl_crystal_size_max 0.23
_exptl_crystal_size_mid 0.05
_exptl_crystal_size_min 0.02
_refine_diff_density_max 0.508
_refine_diff_density_min -0.651
_refine_diff_density_rms 0.067
_refine_ls_extinction_coef 0.00051(7)
_refine_ls_extinction_expression Fc^*^=kFc[1+0.001xFc^2^\l^3^/sin(2\q)]^-1/4^
_refine_ls_extinction_method SHELXL
_refine_ls_goodness_of_fit_ref 1.055
_refine_ls_hydrogen_treatment constr
_refine_ls_matrix_type full
_refine_ls_number_parameters 583
_refine_ls_number_reflns 9569
_refine_ls_number_restraints 25
_refine_ls_restrained_S_all 1.055
_refine_ls_R_factor_all 0.0366
_refine_ls_R_factor_gt 0.0303
_refine_ls_shift/su_max 0.002
_refine_ls_shift/su_mean 0.000
_refine_ls_structure_factor_coef Fsqd
_refine_ls_weighting_details 'calc w=1/[\s^2^(Fo^2^)+(0.0548P)^2^+0.0000P] where P=(Fo^2^+2Fc^2^)/3'
_refine_ls_weighting_scheme calc
_refine_ls_wR_factor_gt 0.0788
_refine_ls_wR_factor_ref 0.0807
_reflns_number_gt 8384
_reflns_number_total 9569
_reflns_threshold_expression >2sigma(I)
_cod_data_source_file om1002123_si_002.cif
_cod_data_source_block 3
_cod_depositor_comments
;
The following automatic conversions were performed:

'_symmetry_cell_setting' value 'Triclinic' changed to 'triclinic'
according to /home/saulius/struct/CIF-dictionaries/cif_core.dic
dictionary named 'cif_core.dic' version 2.4.1 from 2010-06-29.

Automatic conversion script
Id: cif_fix_values 1715 2011-07-08 13:25:40Z adriana 
;
_cod_original_sg_symbol_H-M P-1
_cod_database_code 4065957

loop_
_symmetry_equiv_pos_as_xyz
'x, y, z'
'-x, -y, -z'

loop_
_atom_site_label
_atom_site_type_symbol
_atom_site_fract_x
_atom_site_fract_y
_atom_site_fract_z
_atom_site_U_iso_or_equiv
_atom_site_adp_type
_atom_site_occupancy
_atom_site_symmetry_multiplicity
_atom_site_calc_flag
_atom_site_refinement_flags
_atom_site_disorder_assembly
_atom_site_disorder_group
Ru Ru 0.481268(12) 0.609120(11) 0.305674(8) 0.02092(6) Uani 1 1 d . . .
P1 P 0.67047(4) 0.55697(4) 0.31886(3) 0.02204(10) Uani 1 1 d . . .
P2 P 0.28613(4) 0.64485(4) 0.29286(3) 0.02195(10) Uani 1 1 d . . .
S1 S 0.56579(5) 0.79557(4) 0.32770(3) 0.02951(11) Uani 1 1 d . . .
C2 C 0.53440(18) 0.74830(16) 0.21771(13) 0.0260(4) Uani 1 1 d . . .
S3 S 0.45654(4) 0.61836(4) 0.16357(3) 0.02494(10) Uani 1 1 d . . .
N4 N 0.56929(18) 0.80678(15) 0.17912(12) 0.0326(4) Uani 1 1 d . . .
C5 C 0.6340(3) 0.91911(19) 0.22850(17) 0.0414(5) Uani 1 1 d . . .
H5A H 0.6082 0.9517 0.2780 0.050 Uiso 1 1 calc R . .
H5B H 0.6124 0.9600 0.1901 0.050 Uiso 1 1 calc R . .
C6 C 0.7683(3) 0.9271(2) 0.2627(2) 0.0525(7) Uani 1 1 d . . .
H6A H 0.8021 0.8970 0.3048 0.063 Uiso 1 1 calc R . .
C7 C 0.8423(4) 0.9732(3) 0.2380(3) 0.0763(11) Uani 1 1 d . . .
H7A H 0.8112 1.0040 0.1959 0.092 Uiso 1 1 calc R . .
H7B H 0.9269 0.9757 0.2622 0.092 Uiso 1 1 calc R . .
C8 C 0.5510(2) 0.76173(19) 0.08590(14) 0.0349(5) Uani 1 1 d . . .
H8A H 0.5350 0.6823 0.0644 0.042 Uiso 1 1 calc R . .
H8B H 0.6256 0.7857 0.0786 0.042 Uiso 1 1 calc R . .
C9 C 0.4466(3) 0.7971(2) 0.03316(17) 0.0454(6) Uani 1 1 d . . .
H9A H 0.3688 0.7794 0.0342 0.055 Uiso 1 1 calc R . .
C10 C 0.4576(4) 0.8512(3) -0.0141(2) 0.0633(8) Uani 1 1 d . . .
H10A H 0.5344 0.8698 -0.0161 0.076 Uiso 1 1 calc R . .
H10B H 0.3887 0.8719 -0.0465 0.076 Uiso 1 1 calc R . .
C11 C 0.40446(17) 0.44517(16) 0.24463(13) 0.0257(4) Uani 1 1 d . . .
H11A H 0.4042 0.4073 0.2814 0.031 Uiso 1 1 calc R . .
C12 C 0.35560(19) 0.38888(17) 0.15847(14) 0.0294(4) Uani 1 1 d . . .
H12A H 0.3519 0.4283 0.1223 0.035 Uiso 1 1 calc R . .
C13 C 0.30658(19) 0.27183(16) 0.11337(13) 0.0285(4) Uani 1 1 d . . .
C14 C 0.3535(2) 0.19677(19) 0.14682(15) 0.0339(4) Uani 1 1 d . . .
H14A H 0.4199 0.2206 0.2013 0.041 Uiso 1 1 calc R . .
C15 C 0.3044(2) 0.08718(19) 0.10154(16) 0.0371(5) Uani 1 1 d . . .
H15A H 0.3380 0.0378 0.1260 0.045 Uiso 1 1 calc R . .
C16 C 0.2072(2) 0.04841(18) 0.02131(15) 0.0353(5) Uani 1 1 d . . .
C17 C 0.1620(2) 0.12319(19) -0.01266(15) 0.0386(5) Uani 1 1 d . . .
H17A H 0.0962 0.0992 -0.0675 0.046 Uiso 1 1 calc R . .
C18 C 0.2109(2) 0.23214(18) 0.03192(15) 0.0365(5) Uani 1 1 d . . .
H18A H 0.1786 0.2811 0.0065 0.044 Uiso 1 1 calc R . .
C19 C 0.1514(3) -0.0691(2) -0.0277(2) 0.0503(6) Uani 1 1 d . . .
H19A H 0.0685 -0.0817 -0.0296 0.076 Uiso 1 1 calc R . .
H19B H 0.1997 -0.1109 0.0018 0.076 Uiso 1 1 calc R . .
H19C H 0.1495 -0.0914 -0.0874 0.076 Uiso 1 1 calc R . .
C20 C 0.51112(18) 0.61893(16) 0.41822(13) 0.0279(4) Uani 1 1 d . . .
O20 O 0.53255(15) 0.62708(15) 0.48927(10) 0.0387(4) Uani 1 1 d . . .
C21 C 0.72561(18) 0.56120(17) 0.23422(13) 0.0263(4) Uani 1 1 d . . .
C22 C 0.6686(2) 0.48582(18) 0.14837(14) 0.0321(4) Uani 1 1 d . . .
H22A H 0.6061 0.4281 0.1349 0.039 Uiso 1 1 calc R . .
C23 C 0.7038(2) 0.4957(2) 0.08284(15) 0.0393(5) Uani 1 1 d . . .
H23A H 0.6673 0.4431 0.0250 0.047 Uiso 1 1 calc R . .
C24 C 0.7916(3) 0.5815(2) 0.10162(16) 0.0423(6) Uani 1 1 d . . .
H24A H 0.8146 0.5881 0.0564 0.051 Uiso 1 1 calc R . .
C25 C 0.8462(2) 0.6580(2) 0.18545(17) 0.0398(5) Uani 1 1 d . . .
H25A H 0.9057 0.7175 0.1978 0.048 Uiso 1 1 calc R . .
C26 C 0.8135(2) 0.64740(18) 0.25191(15) 0.0319(4) Uani 1 1 d . . .
H26A H 0.8516 0.6996 0.3098 0.038 Uiso 1 1 calc R . .
C27 C 0.80170(18) 0.63588(16) 0.41886(12) 0.0262(4) Uani 1 1 d . . .
C28 C 0.7982(2) 0.73647(18) 0.47489(13) 0.0311(4) Uani 1 1 d . . .
H28A H 0.7248 0.7627 0.4638 0.037 Uiso 1 1 calc R . .
C29 C 0.9019(2) 0.7990(2) 0.54734(14) 0.0373(5) Uani 1 1 d . . .
H29A H 0.8991 0.8676 0.5852 0.045 Uiso 1 1 calc R . .
C30 C 1.0087(2) 0.7608(2) 0.56372(15) 0.0403(5) Uani 1 1 d . . .
H30A H 1.0795 0.8037 0.6124 0.048 Uiso 1 1 calc R . .
C31 C 1.0126(2) 0.6597(2) 0.50905(17) 0.0407(5) Uani 1 1 d . . .
H31A H 1.0855 0.6330 0.5213 0.049 Uiso 1 1 calc R . .
C32 C 0.91007(19) 0.59790(19) 0.43669(14) 0.0327(4) Uani 1 1 d . . .
H32A H 0.9135 0.5294 0.3990 0.039 Uiso 1 1 calc R . .
C33 C 0.67367(17) 0.42144(16) 0.32018(13) 0.0262(4) Uani 1 1 d . . .
C34 C 0.7044(2) 0.33856(18) 0.26251(15) 0.0334(4) Uani 1 1 d . . .
H34A H 0.7271 0.3511 0.2191 0.040 Uiso 1 1 calc R . .
C35 C 0.7024(2) 0.23805(19) 0.26741(16) 0.0379(5) Uani 1 1 d . . .
H35A H 0.7230 0.1824 0.2272 0.045 Uiso 1 1 calc R . .
C36 C 0.6705(2) 0.21847(18) 0.33077(16) 0.0356(5) Uani 1 1 d . . .
H36A H 0.6685 0.1494 0.3338 0.043 Uiso 1 1 calc R . .
C37 C 0.6416(2) 0.2999(2) 0.38933(16) 0.0371(5) Uani 1 1 d . . .
H37A H 0.6208 0.2871 0.4334 0.045 Uiso 1 1 calc R . .
C38 C 0.6426(2) 0.40042(18) 0.38416(15) 0.0336(4) Uani 1 1 d . . .
H38A H 0.6220 0.4557 0.4246 0.040 Uiso 1 1 calc R . .
C39 C 0.20613(17) 0.67666(16) 0.19828(13) 0.0255(4) Uani 1 1 d . . .
C40 C 0.1966(2) 0.78224(18) 0.20737(15) 0.0380(5) Uani 1 1 d . . .
H40A H 0.2277 0.8381 0.2638 0.046 Uiso 1 1 calc R . .
C41 C 0.1422(3) 0.8061(2) 0.13459(18) 0.0482(6) Uani 1 1 d . . .
H41A H 0.1361 0.8783 0.1415 0.058 Uiso 1 1 calc R . .
C42 C 0.0965(2) 0.7257(2) 0.05186(16) 0.0405(5) Uani 1 1 d . . .
H42A H 0.0580 0.7424 0.0022 0.049 Uiso 1 1 calc R . .
C43 C 0.10722(19) 0.62071(19) 0.04161(14) 0.0320(4) Uani 1 1 d . . .
H43A H 0.0761 0.5652 -0.0150 0.038 Uiso 1 1 calc R . .
C44 C 0.16364(18) 0.59707(17) 0.11456(13) 0.0277(4) Uani 1 1 d . . .
H44A H 0.1734 0.5255 0.1072 0.033 Uiso 1 1 calc R . .
C45 C 0.17984(18) 0.53550(16) 0.28786(13) 0.0263(4) Uani 1 1 d . . .
C46 C 0.06535(19) 0.49129(19) 0.22336(15) 0.0341(4) Uani 1 1 d . . .
H46A H 0.0380 0.5169 0.1775 0.041 Uiso 1 1 calc R . .
C47 C -0.0102(2) 0.4095(2) 0.22499(17) 0.0424(5) Uani 1 1 d . . .
H47A H -0.0878 0.3784 0.1795 0.051 Uiso 1 1 calc R . .
C48 C 0.0273(2) 0.3737(2) 0.29241(18) 0.0412(5) Uani 1 1 d . . .
H48A H -0.0241 0.3178 0.2935 0.049 Uiso 1 1 calc R . .
C49 C 0.1401(2) 0.4195(2) 0.35839(17) 0.0414(5) Uani 1 1 d . . .
H49A H 0.1652 0.3964 0.4058 0.050 Uiso 1 1 calc R . .
C50 C 0.2167(2) 0.4986(2) 0.35596(15) 0.0363(5) Uani 1 1 d . . .
H50A H 0.2950 0.5281 0.4008 0.044 Uiso 1 1 calc R . .
C51 C 0.27252(19) 0.75788(17) 0.38184(13) 0.0274(4) Uani 1 1 d . . .
C52 C 0.1579(2) 0.76970(19) 0.38326(15) 0.0366(5) Uani 1 1 d . . .
H52A H 0.0889 0.7160 0.3417 0.044 Uiso 1 1 calc R . .
C53 C 0.1440(2) 0.8596(2) 0.44514(17) 0.0428(5) Uani 1 1 d . . .
H53A H 0.0655 0.8673 0.4453 0.051 Uiso 1 1 calc R . .
C54 C 0.2443(2) 0.9380(2) 0.50667(16) 0.0410(5) Uani 1 1 d . . .
H54A H 0.2344 1.0001 0.5481 0.049 Uiso 1 1 calc R . .
C55 C 0.3583(2) 0.92545(19) 0.50750(15) 0.0386(5) Uani 1 1 d . . .
H55A H 0.4273 0.9782 0.5507 0.046 Uiso 1 1 calc R . .
C56 C 0.3732(2) 0.83590(17) 0.44546(14) 0.0310(4) Uani 1 1 d . . .
H56A H 0.4522 0.8279 0.4465 0.037 Uiso 1 1 calc R . .
C60 C 0.2622(5) 0.1780(5) 0.3142(4) 0.0532(13) Uani 0.762(9) 1 d PDU A 1
H60A H 0.3046 0.2204 0.2920 0.064 Uiso 0.762(9) 1 calc PR A 1
H60B H 0.2527 0.2285 0.3667 0.064 Uiso 0.762(9) 1 calc PR A 1
Cl1 Cl 0.3486(3) 0.08794(15) 0.3425(3) 0.1127(15) Uani 0.762(9) 1 d PDU A 1
Cl2 Cl 0.1187(2) 0.1104(3) 0.23398(19) 0.0651(6) Uani 0.762(9) 1 d PDU A 1
C60' C 0.283(2) 0.162(2) 0.3145(18) 0.067(7) Uiso 0.238(9) 1 d PDU A 2
H60C H 0.3408 0.1634 0.2856 0.080 Uiso 0.238(9) 1 calc PR A 2
H60D H 0.2938 0.2351 0.3575 0.080 Uiso 0.238(9) 1 calc PR A 2
Cl1' Cl 0.3161(4) 0.0758(4) 0.3694(3) 0.0562(16) Uiso 0.238(9) 1 d PDU A 2
Cl2' Cl 0.1346(10) 0.1250(10) 0.2356(8) 0.068(3) Uiso 0.238(9) 1 d PDU A 2

loop_
_atom_site_aniso_label
_atom_site_aniso_U_11
_atom_site_aniso_U_22
_atom_site_aniso_U_33
_atom_site_aniso_U_23
_atom_site_aniso_U_13
_atom_site_aniso_U_12
Ru 0.02101(9) 0.02303(9) 0.01753(8) 0.00693(6) 0.00686(6) 0.00331(5)
P1 0.0212(2) 0.0253(2) 0.0187(2) 0.00738(18) 0.00746(17) 0.00430(17)
P2 0.0210(2) 0.0237(2) 0.0195(2) 0.00723(17) 0.00682(17) 0.00409(17)
S1 0.0369(3) 0.0251(2) 0.0230(2) 0.00641(18) 0.01102(19) 0.00050(19)
C2 0.0284(9) 0.0266(9) 0.0246(9) 0.0108(8) 0.0105(8) 0.0062(8)
S3 0.0260(2) 0.0274(2) 0.0197(2) 0.00859(17) 0.00728(17) 0.00248(17)
N4 0.0411(10) 0.0288(9) 0.0293(9) 0.0116(7) 0.0150(8) 0.0037(7)
C5 0.0586(15) 0.0275(11) 0.0420(12) 0.0126(9) 0.0257(11) 0.0024(10)
C6 0.0583(16) 0.0370(13) 0.0520(15) 0.0029(11) 0.0256(13) -0.0069(12)
C7 0.078(2) 0.0519(18) 0.098(3) 0.0081(18) 0.056(2) -0.0052(16)
C8 0.0448(12) 0.0358(11) 0.0293(10) 0.0140(9) 0.0189(9) 0.0066(9)
C9 0.0540(15) 0.0517(14) 0.0347(12) 0.0186(11) 0.0194(11) 0.0116(12)
C10 0.088(2) 0.072(2) 0.0519(16) 0.0385(16) 0.0355(17) 0.0323(18)
C11 0.0227(9) 0.0277(9) 0.0274(9) 0.0113(8) 0.0099(7) 0.0043(7)
C12 0.0307(10) 0.0276(10) 0.0281(10) 0.0104(8) 0.0095(8) 0.0033(8)
C13 0.0304(10) 0.0266(10) 0.0271(9) 0.0080(8) 0.0121(8) 0.0034(8)
C14 0.0332(11) 0.0355(11) 0.0306(10) 0.0126(9) 0.0090(9) 0.0068(9)
C15 0.0439(12) 0.0311(11) 0.0378(12) 0.0155(9) 0.0149(10) 0.0076(9)
C16 0.0408(12) 0.0274(10) 0.0363(11) 0.0095(9) 0.0170(10) 0.0010(9)
C17 0.0408(12) 0.0328(11) 0.0288(10) 0.0075(9) 0.0026(9) -0.0004(9)
C18 0.0403(12) 0.0300(11) 0.0311(11) 0.0117(9) 0.0044(9) 0.0027(9)
C19 0.0574(16) 0.0305(12) 0.0522(15) 0.0115(11) 0.0139(13) -0.0023(11)
C20 0.0249(9) 0.0292(10) 0.0294(10) 0.0095(8) 0.0116(8) 0.0070(8)
O20 0.0417(9) 0.0539(10) 0.0243(7) 0.0173(7) 0.0142(6) 0.0124(7)
C21 0.0272(9) 0.0312(10) 0.0243(9) 0.0117(8) 0.0125(8) 0.0100(8)
C22 0.0338(10) 0.0381(11) 0.0251(10) 0.0111(9) 0.0122(8) 0.0103(9)
C23 0.0501(13) 0.0470(13) 0.0269(10) 0.0155(10) 0.0189(10) 0.0187(11)
C24 0.0601(15) 0.0508(14) 0.0374(12) 0.0262(11) 0.0321(12) 0.0253(12)
C25 0.0454(13) 0.0423(12) 0.0470(13) 0.0246(11) 0.0275(11) 0.0136(10)
C26 0.0340(10) 0.0343(11) 0.0323(10) 0.0146(9) 0.0161(9) 0.0094(9)
C27 0.0262(9) 0.0311(10) 0.0199(8) 0.0099(8) 0.0074(7) 0.0020(8)
C28 0.0304(10) 0.0357(11) 0.0232(9) 0.0081(8) 0.0088(8) 0.0041(8)
C29 0.0366(11) 0.0400(12) 0.0264(10) 0.0075(9) 0.0078(9) -0.0003(9)
C30 0.0303(11) 0.0474(13) 0.0314(11) 0.0139(10) 0.0008(9) -0.0061(9)
C31 0.0272(10) 0.0504(14) 0.0407(12) 0.0203(11) 0.0056(9) 0.0056(10)
C32 0.0265(10) 0.0380(11) 0.0317(10) 0.0137(9) 0.0086(8) 0.0052(8)
C33 0.0233(9) 0.0288(10) 0.0254(9) 0.0108(8) 0.0076(7) 0.0047(7)
C34 0.0370(11) 0.0345(11) 0.0329(11) 0.0135(9) 0.0170(9) 0.0106(9)
C35 0.0436(12) 0.0321(11) 0.0377(12) 0.0106(9) 0.0171(10) 0.0127(9)
C36 0.0343(11) 0.0294(10) 0.0403(12) 0.0159(9) 0.0081(9) 0.0056(8)
C37 0.0399(12) 0.0412(12) 0.0382(11) 0.0221(10) 0.0169(10) 0.0101(10)
C38 0.0408(11) 0.0358(11) 0.0320(10) 0.0175(9) 0.0173(9) 0.0152(9)
C39 0.0228(9) 0.0293(10) 0.0256(9) 0.0124(8) 0.0088(7) 0.0049(7)
C40 0.0493(13) 0.0286(10) 0.0319(11) 0.0109(9) 0.0110(10) 0.0075(9)
C41 0.0687(17) 0.0329(12) 0.0426(13) 0.0218(11) 0.0125(12) 0.0141(12)
C42 0.0444(13) 0.0454(13) 0.0334(11) 0.0234(10) 0.0079(10) 0.0102(10)
C43 0.0286(10) 0.0396(11) 0.0254(10) 0.0119(9) 0.0081(8) 0.0042(8)
C44 0.0269(9) 0.0299(10) 0.0256(9) 0.0103(8) 0.0090(8) 0.0067(8)
C45 0.0276(9) 0.0270(9) 0.0260(9) 0.0100(8) 0.0122(8) 0.0072(8)
C46 0.0252(10) 0.0419(12) 0.0330(11) 0.0166(9) 0.0071(8) 0.0010(9)
C47 0.0308(11) 0.0480(14) 0.0414(12) 0.0157(11) 0.0090(10) -0.0044(10)
C48 0.0374(12) 0.0387(12) 0.0527(14) 0.0210(11) 0.0208(11) 0.0013(10)
C49 0.0380(12) 0.0493(14) 0.0474(13) 0.0308(12) 0.0163(11) 0.0080(10)
C50 0.0304(11) 0.0458(13) 0.0350(11) 0.0221(10) 0.0090(9) 0.0029(9)
C51 0.0296(10) 0.0310(10) 0.0213(9) 0.0094(8) 0.0100(8) 0.0062(8)
C52 0.0316(11) 0.0372(12) 0.0340(11) 0.0036(9) 0.0145(9) 0.0051(9)
C53 0.0411(12) 0.0437(13) 0.0438(13) 0.0084(11) 0.0242(11) 0.0117(10)
C54 0.0507(13) 0.0367(12) 0.0352(11) 0.0056(10) 0.0236(11) 0.0107(10)
C55 0.0429(12) 0.0338(11) 0.0303(11) 0.0031(9) 0.0135(9) 0.0017(9)
C56 0.0313(10) 0.0311(10) 0.0266(9) 0.0058(8) 0.0116(8) 0.0046(8)
C60 0.057(3) 0.052(3) 0.048(2) 0.0103(19) 0.026(2) 0.004(2)
Cl1 0.0952(16) 0.0815(10) 0.117(2) 0.0402(10) -0.0142(15) 0.0076(8)
Cl2 0.0532(9) 0.0688(12) 0.0541(8) 0.0040(7) 0.0186(6) 0.0022(8)

loop_
_atom_type_symbol
_atom_type_description
_atom_type_scat_dispersion_real
_atom_type_scat_dispersion_imag
_atom_type_scat_source
C C 0.0181 0.0091 'International Tables Vol C Tables 4.2.6.8 and 6.1.1.4'
H H 0.0000 0.0000 'International Tables Vol C Tables 4.2.6.8 and 6.1.1.4'
N N 0.0311 0.0180 'International Tables Vol C Tables 4.2.6.8 and 6.1.1.4'
O O 0.0492 0.0322 'International Tables Vol C Tables 4.2.6.8 and 6.1.1.4'
P P 0.2955 0.4335 'International Tables Vol C Tables 4.2.6.8 and 6.1.1.4'
S S 0.3331 0.5567 'International Tables Vol C Tables 4.2.6.8 and 6.1.1.4'
Cl Cl 0.3639 0.7018 'International Tables Vol C Tables 4.2.6.8 and 6.1.1.4'
Ru Ru 0.0552 3.2960 'International Tables Vol C Tables 4.2.6.8 and 6.1.1.4'

loop_
_geom_angle_atom_site_label_1
_geom_angle_atom_site_label_2
_geom_angle_atom_site_label_3
_geom_angle
C20 Ru C11 96.30(8)
C20 Ru P2 89.47(6)
C11 Ru P2 88.66(5)
C20 Ru P1 88.46(6)
C11 Ru P1 86.40(5)
P2 Ru P1 174.402(17)
C20 Ru S3 173.00(7)
C11 Ru S3 90.59(5)
P2 Ru S3 91.950(16)
P1 Ru S3 90.733(16)
C20 Ru S1 102.77(6)
C11 Ru S1 160.80(5)
P2 Ru S1 93.636(17)
P1 Ru S1 91.894(17)
S3 Ru S1 70.296(16)
C21 P1 C27 101.70(9)
C21 P1 C33 106.30(9)
C27 P1 C33 100.58(9)
C21 P1 Ru 114.92(6)
C27 P1 Ru 117.51(7)
C33 P1 Ru 114.02(6)
C39 P2 C51 101.20(9)
C39 P2 C45 105.12(9)
C51 P2 C45 100.07(9)
C39 P2 Ru 115.33(6)
C51 P2 Ru 118.21(7)
C45 P2 Ru 114.74(6)
C2 S1 Ru 87.29(7)
N4 C2 S3 123.68(15)
N4 C2 S1 123.03(16)
S3 C2 S1 113.29(11)
C2 S3 Ru 88.66(7)
C2 N4 C5 121.48(18)
C2 N4 C8 122.21(18)
C5 N4 C8 116.24(17)
N4 C5 C6 111.5(2)
C7 C6 C5 124.0(4)
N4 C8 C9 110.86(19)
C10 C9 C8 123.0(3)
C12 C11 Ru 125.77(15)
C11 C12 C13 127.04(19)
C14 C13 C18 117.12(19)
C14 C13 C12 123.20(19)
C18 C13 C12 119.65(19)
C13 C14 C15 121.0(2)
C16 C15 C14 121.5(2)
C17 C16 C15 117.4(2)
C17 C16 C19 120.2(2)
C15 C16 C19 122.4(2)
C18 C17 C16 121.3(2)
C17 C18 C13 121.7(2)
O20 C20 Ru 178.16(19)
C26 C21 C22 119.17(18)
C26 C21 P1 119.98(16)
C22 C21 P1 120.29(16)
C23 C22 C21 119.8(2)
C24 C23 C22 120.2(2)
C23 C24 C25 120.6(2)
C24 C25 C26 119.6(2)
C21 C26 C25 120.6(2)
C28 C27 C32 119.06(19)
C28 C27 P1 121.21(16)
C32 C27 P1 119.60(16)
C27 C28 C29 120.4(2)
C30 C29 C28 119.9(2)
C29 C30 C31 120.2(2)
C32 C31 C30 120.1(2)
C31 C32 C27 120.4(2)
C34 C33 C38 117.82(19)
C34 C33 P1 125.04(15)
C38 C33 P1 117.14(16)
C35 C34 C33 121.1(2)
C36 C35 C34 120.2(2)
C37 C36 C35 119.5(2)
C36 C37 C38 120.3(2)
C37 C38 C33 120.9(2)
C44 C39 C40 118.57(18)
C44 C39 P2 120.17(15)
C40 C39 P2 120.97(16)
C41 C40 C39 120.4(2)
C40 C41 C42 120.5(2)
C41 C42 C43 119.8(2)
C42 C43 C44 119.7(2)
C43 C44 C39 121.00(19)
C46 C45 C50 118.63(19)
C46 C45 P2 124.21(15)
C50 C45 P2 117.11(16)
C45 C46 C47 120.6(2)
C48 C47 C46 120.1(2)
C47 C48 C49 119.6(2)
C50 C49 C48 120.5(2)
C49 C50 C45 120.4(2)
C52 C51 C56 118.84(19)
C52 C51 P2 119.28(16)
C56 C51 P2 121.78(16)
C53 C52 C51 120.5(2)
C54 C53 C52 120.2(2)
C55 C54 C53 119.8(2)
C54 C55 C56 120.5(2)
C55 C56 C51 120.2(2)
Cl1 C60 Cl2 111.0(3)
Cl1' C60' Cl2' 113.7(12)

loop_
_geom_bond_atom_site_label_1
_geom_bond_atom_site_label_2
_geom_bond_distance
Ru C20 1.845(2)
Ru C11 2.088(2)
Ru P2 2.3607(5)
Ru P1 2.3689(5)
Ru S3 2.4619(4)
Ru S1 2.4999(5)
P1 C21 1.8302(19)
P1 C27 1.834(2)
P1 C33 1.839(2)
P2 C39 1.8271(19)
P2 C51 1.839(2)
P2 C45 1.841(2)
S1 C2 1.713(2)
C2 N4 1.328(3)
C2 S3 1.707(2)
N4 C5 1.469(3)
N4 C8 1.473(3)
C5 C6 1.495(4)
C6 C7 1.311(5)
C8 C9 1.499(4)
C9 C10 1.308(4)
C11 C12 1.336(3)
C12 C13 1.480(3)
C13 C14 1.393(3)
C13 C18 1.398(3)
C14 C15 1.394(3)
C15 C16 1.393(3)
C16 C17 1.389(3)
C16 C19 1.502(3)
C17 C18 1.386(3)
C20 O20 1.152(3)
C21 C26 1.389(3)
C21 C22 1.401(3)
C22 C23 1.392(3)
C23 C24 1.379(4)
C24 C25 1.380(4)
C25 C26 1.394(3)
C27 C28 1.394(3)
C27 C32 1.399(3)
C28 C29 1.399(3)
C29 C30 1.382(4)
C30 C31 1.391(4)
C31 C32 1.388(3)
C33 C34 1.394(3)
C33 C38 1.400(3)
C34 C35 1.387(3)
C35 C36 1.386(3)
C36 C37 1.379(4)
C37 C38 1.389(3)
C39 C44 1.392(3)
C39 C40 1.395(3)
C40 C41 1.384(3)
C41 C42 1.384(4)
C42 C43 1.386(3)
C43 C44 1.389(3)
C45 C46 1.384(3)
C45 C50 1.399(3)
C46 C47 1.393(3)
C47 C48 1.379(4)
C48 C49 1.382(4)
C49 C50 1.380(3)
C51 C52 1.394(3)
C51 C56 1.396(3)
C52 C53 1.390(3)
C53 C54 1.387(4)
C54 C55 1.377(4)
C55 C56 1.394(3)
C60 Cl1 1.737(7)
C60 Cl2 1.754(5)
C60' Cl1' 1.729(15)
C60' Cl2' 1.755(15)
